data_2103001
loop_
_publ_author_name
'Prinz, Sebastian'
'Sparta, Karine M.'
'Roth, Georg'

_publ_section_title
;
 Temperature dependence of the <i>A</i>V~3~O~7~ (<i>A</i> = Ca, Sr)
 structure
;
_journal_coeditor_code BM5051
_journal_issue 6
_journal_name_full 'Acta Crystallographica Section B'
_journal_page_first 836
_journal_page_last 842
_journal_paper_doi 10.1107/S0108768107050550
_journal_volume 63
_journal_year 2007
_chemical_formula_moiety 'O7 V3, Ca'
_chemical_formula_sum 'Ca O7 V3'
_chemical_formula_weight 304.90
_chemical_name_systematic
;
 ?
;
_space_group_IT_number 62
_symmetry_cell_setting orthorhombic
_symmetry_space_group_name_Hall '-P 2ac 2n'
_symmetry_space_group_name_H-M 'P n m a'
_atom_sites_solution_hydrogens none
_atom_sites_solution_primary direct
_atom_sites_solution_secondary difmap
_audit_creation_method SHELXL-97
_cell_angle_alpha 90.00
_cell_angle_beta 90.00
_cell_angle_gamma 90.00
_cell_formula_units_Z 4
_cell_length_a 10.437(3)
_cell_length_b 10.367(2)
_cell_length_c 5.2947(15)
_cell_measurement_reflns_used 2678
_cell_measurement_temperature 275.0(10)
_cell_measurement_theta_max 23.4
_cell_measurement_theta_min 1.3
_cell_volume 572.9(3)
_computing_cell_refinement 'X-AREA (Stoe, 2002)'
_computing_data_collection 'X-AREA (Stoe, 2002)'
_computing_data_reduction 'X-RED (Stoe, 1996)'
_computing_molecular_graphics 'ATOMS Version 5.1'
_computing_publication_material 'WinGX 1.64.05 (Farrugia, 1999)'
_computing_structure_refinement 'SHELXL-97 (Sheldrick, 1997)'
_computing_structure_solution 'SHELXS-97 (Sheldrick, 1997)'
_diffrn_ambient_temperature 275.0(10)
_diffrn_detector_area_resol_mean 0
_diffrn_measured_fraction_theta_full 0.955
_diffrn_measured_fraction_theta_max 0.955
_diffrn_measurement_device_type 'STOE IPDS 2'
_diffrn_measurement_method 'Rotation method'
_diffrn_radiation_monochromator graphite
_diffrn_radiation_source 'fine-focus sealed tube'
_diffrn_radiation_type MoK\a
_diffrn_radiation_wavelength 0.71073
_diffrn_reflns_av_R_equivalents 0.0378
_diffrn_reflns_av_sigmaI/netI 0.0219
_diffrn_reflns_limit_h_max 11
_diffrn_reflns_limit_h_min -11
_diffrn_reflns_limit_k_max 10
_diffrn_reflns_limit_k_min -10
_diffrn_reflns_limit_l_max 5
_diffrn_reflns_limit_l_min -5
_diffrn_reflns_number 2416
_diffrn_reflns_theta_full 22.96
_diffrn_reflns_theta_max 22.96
_diffrn_reflns_theta_min 3.90
_diffrn_standards_decay_% 0
_diffrn_standards_interval_count 0
_diffrn_standards_interval_time 0
_diffrn_standards_number 0
_exptl_absorpt_coefficient_mu 5.667
_exptl_absorpt_correction_T_max 0.4715
_exptl_absorpt_correction_T_min 0.3174
_exptl_absorpt_correction_type numerical
_exptl_absorpt_process_details 'X-SHAPE (Stoe & Cie, 1996)'
_exptl_crystal_colour brown
_exptl_crystal_density_diffrn 3.535
_exptl_crystal_density_method 'not measured'
_exptl_crystal_F_000 580
_exptl_crystal_size_max 0.3
_exptl_crystal_size_mid 0.2
_exptl_crystal_size_min 0.1
_refine_diff_density_max 0.342
_refine_diff_density_min -0.386
_refine_ls_extinction_coef 0.0187(18)
_refine_ls_extinction_expression Fc^*^=kFc[1+0.001xFc^2^\l^3^/sin(2\q)]^-1/4^
_refine_ls_extinction_method SHELXL
_refine_ls_goodness_of_fit_ref 0.976
_refine_ls_hydrogen_treatment none
_refine_ls_matrix_type full
_refine_ls_number_parameters 38
_refine_ls_number_reflns 402
_refine_ls_number_restraints 0
_refine_ls_restrained_S_all 0.976
_refine_ls_R_factor_all 0.0242
_refine_ls_R_factor_gt 0.0205
_refine_ls_shift/su_max 0.000
_refine_ls_shift/su_mean 0.000
_refine_ls_structure_factor_coef Fsqd
_refine_ls_weighting_details 'calc w=1/[\s^2^(Fo^2^)+(0.0494P)^2^+0.0000P] where P=(Fo^2^+2Fc^2^)/3'
_refine_ls_weighting_scheme calc
_refine_ls_wR_factor_gt 0.0593
_refine_ls_wR_factor_ref 0.0605
_reflns_number_gt 367
_reflns_number_total 402
_reflns_threshold_expression >2sigma(I)
_cod_data_source_file bm5051.cif
_cod_data_source_block CaV3O7_275k
_cod_database_code 2103001

loop_
_symmetry_equiv_pos_as_xyz
'x, y, z'
'-x+1/2, -y, z+1/2'
'x+1/2, -y+1/2, -z+1/2'
'-x, y+1/2, -z'
'-x, -y, -z'
'x-1/2, y, -z-1/2'
'-x-1/2, y-1/2, z-1/2'
'x, -y-1/2, z'

loop_
_atom_site_type_symbol
_atom_site_label
_atom_site_fract_x
_atom_site_fract_y
_atom_site_fract_z
_atom_site_U_iso_or_equiv
_atom_site_adp_type
_atom_site_calc_flag
_atom_site_refinement_flags
_atom_site_occupancy
Ca Ca1 0.08465(10) 0.2500 0.29951(17) 0.0079(4) Uani d S 1
V V1 0.28863(8) 0.2500 0.79215(14) 0.0063(3) Uani d S 1
V V2 0.18747(6) 0.52036(6) 0.78364(11) 0.0063(3) Uani d . 1
O O1 0.4432(3) 0.2500 0.8080(6) 0.0131(9) Uiso d S 1
O O2 0.0402(2) 0.5657(3) 0.7667(4) 0.0141(7) Uiso d . 1
O O3 0.2203(2) 0.3799(2) 0.0261(4) 0.0079(6) Uiso d . 1
O O4 0.2267(2) 0.3796(2) 0.5485(4) 0.0078(6) Uiso d . 1

loop_
_atom_site_aniso_label
_atom_site_aniso_U_11
_atom_site_aniso_U_22
_atom_site_aniso_U_33
_atom_site_aniso_U_12
_atom_site_aniso_U_13
_atom_site_aniso_U_23
Ca1 0.0057(6) 0.0080(7) 0.0099(6) 0.000 -0.0008(4) 0.000
V1 0.0063(5) 0.0063(6) 0.0065(5) 0.000 -0.0006(3) 0.000
V2 0.0065(5) 0.0058(5) 0.0066(4) 0.0010(2) 0.0000(2) 0.0001(2)

loop_
_atom_type_symbol
_atom_type_description
_atom_type_scat_dispersion_real
_atom_type_scat_dispersion_imag
_atom_type_scat_source
O O 0.0106 0.0060 'International Tables Vol C Tables 4.2.6.8 and 6.1.1.4'
Ca Ca 0.2262 0.3064 'International Tables Vol C Tables 4.2.6.8 and 6.1.1.4'
V V 0.3005 0.5294 'International Tables Vol C Tables 4.2.6.8 and 6.1.1.4'

loop_
_geom_angle_atom_site_label_1
_geom_angle_atom_site_label_2
_geom_angle_atom_site_label_3
_geom_angle_site_symmetry_1
_geom_angle_site_symmetry_3
_geom_angle
O2 Ca1 O2 4_546 5_566 109.55(13)
O2 Ca1 O4 4_546 . 152.29(8)
O2 Ca1 O4 5_566 . 88.22(8)
O2 Ca1 O4 4_546 8_565 88.22(8)
O2 Ca1 O4 5_566 8_565 152.29(8)
O4 Ca1 O4 . 8_565 68.24(11)
O2 Ca1 O3 4_546 . 133.43(8)
O2 Ca1 O3 5_566 . 77.45(8)
O4 Ca1 O3 . . 69.91(8)
O4 Ca1 O3 8_565 . 106.13(9)
O2 Ca1 O3 4_546 8_565 77.45(8)
O2 Ca1 O3 5_566 8_565 133.43(8)
O4 Ca1 O3 . 8_565 106.13(9)
O4 Ca1 O3 8_565 8_565 69.91(8)
O3 Ca1 O3 . 8_565 67.25(11)
O2 Ca1 O1 4_546 6_557 78.45(7)
O2 Ca1 O1 5_566 6_557 78.45(7)
O4 Ca1 O1 . 6_557 84.82(9)
O4 Ca1 O1 8_565 6_557 84.82(9)
O3 Ca1 O1 . 6_557 145.33(6)
O3 Ca1 O1 8_565 6_557 145.33(6)
O2 Ca1 V2 4_546 2_564 165.36(7)
O2 Ca1 V2 5_566 2_564 79.17(7)
O4 Ca1 V2 . 2_564 34.90(5)
O4 Ca1 V2 8_565 2_564 88.47(6)
O3 Ca1 V2 . 2_564 35.12(5)
O3 Ca1 V2 8_565 2_564 88.02(6)
O1 Ca1 V2 6_557 2_564 115.43(5)
O2 Ca1 V2 4_546 7_655 79.17(7)
O2 Ca1 V2 5_566 7_655 165.36(7)
O4 Ca1 V2 . 7_655 88.47(6)
O4 Ca1 V2 8_565 7_655 34.90(5)
O3 Ca1 V2 . 7_655 88.02(6)
O3 Ca1 V2 8_565 7_655 35.12(5)
O1 Ca1 V2 6_557 7_655 115.43(5)
V2 Ca1 V2 2_564 7_655 90.02(4)
O2 Ca1 V1 4_546 . 117.93(6)
O2 Ca1 V1 5_566 . 117.93(6)
O4 Ca1 V1 . . 35.18(5)
O4 Ca1 V1 8_565 . 35.18(5)
O3 Ca1 V1 . . 95.33(6)
O3 Ca1 V1 8_565 . 95.33(6)
O1 Ca1 V1 6_557 . 74.60(8)
V2 Ca1 V1 2_564 . 64.70(2)
V2 Ca1 V1 7_655 . 64.70(2)
O2 Ca1 V1 4_546 1_554 103.21(6)
O2 Ca1 V1 5_566 1_554 103.21(6)
O4 Ca1 V1 . 1_554 92.68(6)
O4 Ca1 V1 8_565 1_554 92.68(6)
O3 Ca1 V1 . 1_554 34.09(5)
O3 Ca1 V1 8_565 1_554 34.09(5)
O1 Ca1 V1 6_557 1_554 176.98(9)
V2 Ca1 V1 2_564 1_554 62.72(2)
V2 Ca1 V1 7_655 1_554 62.72(2)
V1 Ca1 V1 . 1_554 102.38(4)
O2 Ca1 O1 4_546 6_556 68.37(6)
O2 Ca1 O1 5_566 6_556 68.37(6)
O4 Ca1 O1 . 6_556 139.29(6)
O4 Ca1 O1 8_565 6_556 139.29(6)
O3 Ca1 O1 . 6_556 72.65(7)
O3 Ca1 O1 8_565 6_556 72.65(7)
O1 Ca1 O1 6_557 6_556 119.97(12)
V2 Ca1 O1 2_564 6_556 105.78(5)
V2 Ca1 O1 7_655 6_556 105.78(5)
V1 Ca1 O1 . 6_556 165.43(7)
V1 Ca1 O1 1_554 6_556 63.05(6)
O2 Ca1 V2 4_546 4_546 15.71(6)
O2 Ca1 V2 5_566 4_546 94.56(7)
O4 Ca1 V2 . 4_546 153.32(6)
O4 Ca1 V2 8_565 4_546 100.25(6)
O3 Ca1 V2 . 4_546 136.57(6)
O3 Ca1 V2 8_565 4_546 91.12(6)
O1 Ca1 V2 6_557 4_546 69.85(6)
V2 Ca1 V2 2_564 4_546 170.37(3)
V2 Ca1 V2 7_655 4_546 94.79(2)
V1 Ca1 V2 . 4_546 124.93(2)
V1 Ca1 V2 1_554 4_546 112.35(3)
O1 Ca1 V2 6_556 4_546 64.88(4)
O2 Ca1 V2 4_546 5_566 94.56(7)
O2 Ca1 V2 5_566 5_566 15.71(6)
O4 Ca1 V2 . 5_566 100.25(6)
O4 Ca1 V2 8_565 5_566 153.32(6)
O3 Ca1 V2 . 5_566 91.12(6)
O3 Ca1 V2 8_565 5_566 136.57(6)
O1 Ca1 V2 6_557 5_566 69.85(6)
V2 Ca1 V2 2_564 5_566 94.79(2)
V2 Ca1 V2 7_655 5_566 170.37(3)
V1 Ca1 V2 . 5_566 124.93(2)
V1 Ca1 V2 1_554 5_566 112.35(3)
O1 Ca1 V2 6_556 5_566 64.88(4)
V2 Ca1 V2 4_546 5_566 79.27(4)
O2 Ca1 V1 4_546 6_557 68.26(6)
O2 Ca1 V1 5_566 6_557 68.26(6)
O4 Ca1 V1 . 6_557 101.05(6)
O4 Ca1 V1 8_565 6_557 101.05(6)
O3 Ca1 V1 . 6_557 144.92(6)
O3 Ca1 V1 8_565 6_557 144.92(6)
O1 Ca1 V1 6_557 6_557 19.64(8)
V2 Ca1 V1 2_564 6_557 126.38(2)
V2 Ca1 V1 7_655 6_557 126.38(2)
V1 Ca1 V1 . 6_557 94.24(3)
V1 Ca1 V1 1_554 6_557 163.38(4)
O1 Ca1 V1 6_556 6_557 100.33(7)
V2 Ca1 V1 4_546 6_557 56.23(2)
V2 Ca1 V1 5_566 6_557 56.23(2)
O2 Ca1 V2 4_546 . 145.99(6)
O2 Ca1 V2 5_566 . 70.65(6)
O4 Ca1 V2 . . 22.52(5)
O4 Ca1 V2 8_565 . 82.70(6)
O3 Ca1 V2 . . 80.50(6)
O3 Ca1 V2 8_565 . 128.43(7)
O1 Ca1 V2 6_557 . 68.16(5)
V2 Ca1 V2 2_564 . 47.302(15)
V2 Ca1 V2 7_655 . 109.05(3)
V1 Ca1 V2 . . 47.542(17)
V1 Ca1 V2 1_554 . 109.88(3)
O1 Ca1 V2 6_556 . 134.721(16)
V2 Ca1 V2 4_546 . 137.44(3)
V2 Ca1 V2 5_566 . 80.24(2)
V1 Ca1 V2 6_557 . 81.40(2)
O2 Ca1 V2 4_546 8_565 70.65(6)
O2 Ca1 V2 5_566 8_565 145.99(6)
O4 Ca1 V2 . 8_565 82.70(6)
O4 Ca1 V2 8_565 8_565 22.52(5)
O3 Ca1 V2 . 8_565 128.43(7)
O3 Ca1 V2 8_565 8_565 80.50(6)
O1 Ca1 V2 6_557 8_565 68.16(5)
V2 Ca1 V2 2_564 8_565 109.05(3)
V2 Ca1 V2 7_655 8_565 47.302(15)
V1 Ca1 V2 . 8_565 47.542(17)
V1 Ca1 V2 1_554 8_565 109.88(3)
O1 Ca1 V2 6_556 8_565 134.721(16)
V2 Ca1 V2 4_546 8_565 80.24(2)
V2 Ca1 V2 5_566 8_565 137.44(3)
V1 Ca1 V2 6_557 8_565 81.40(2)
V2 Ca1 V2 . 8_565 90.49(3)
O2 Ca1 V2 4_546 8_564 58.81(6)
O2 Ca1 V2 5_566 8_564 127.63(6)
O4 Ca1 V2 . 8_564 126.44(6)
O4 Ca1 V2 8_565 8_564 79.58(6)
O3 Ca1 V2 . 8_564 80.09(6)
O3 Ca1 V2 8_565 8_564 20.43(5)
O1 Ca1 V2 6_557 8_564 134.58(3)
V2 Ca1 V2 2_564 8_564 106.55(3)
V2 Ca1 V2 7_655 8_564 46.202(16)
V1 Ca1 V2 . 8_564 110.75(3)
V1 Ca1 V2 1_554 8_564 46.232(16)
O1 Ca1 V2 6_556 8_564 59.90(4)
V2 Ca1 V2 4_546 8_564 71.41(2)
V2 Ca1 V2 5_566 8_564 124.23(3)
V1 Ca1 V2 6_557 8_564 127.05(2)
V2 Ca1 V2 . 8_564 148.84(4)
V2 Ca1 V2 8_565 8_564 82.80(2)
O2 Ca1 V2 4_546 1_554 127.63(6)
O2 Ca1 V2 5_566 1_554 58.81(6)
O4 Ca1 V2 . 1_554 79.58(6)
O4 Ca1 V2 8_565 1_554 126.44(6)
O3 Ca1 V2 . 1_554 20.43(5)
O3 Ca1 V2 8_565 1_554 80.09(6)
O1 Ca1 V2 6_557 1_554 134.58(3)
V2 Ca1 V2 2_564 1_554 46.202(16)
V2 Ca1 V2 7_655 1_554 106.55(3)
V1 Ca1 V2 . 1_554 110.75(3)
V1 Ca1 V2 1_554 1_554 46.232(16)
O1 Ca1 V2 6_556 1_554 59.90(4)
V2 Ca1 V2 4_546 1_554 124.23(3)
V2 Ca1 V2 5_566 1_554 71.41(2)
V1 Ca1 V2 6_557 1_554 127.05(2)
V2 Ca1 V2 . 1_554 82.80(2)
V2 Ca1 V2 8_565 1_554 148.84(4)
V2 Ca1 V2 8_564 1_554 87.37(3)
O2 Ca1 O2 4_546 . 132.43(5)
O2 Ca1 O2 5_566 . 51.66(8)
O4 Ca1 O2 . . 45.20(6)
O4 Ca1 O2 8_565 . 100.64(7)
O3 Ca1 O2 . . 89.03(7)
O3 Ca1 O2 8_565 . 149.44(7)
O1 Ca1 O2 6_557 . 56.39(5)
V2 Ca1 O2 2_564 . 62.21(4)
V2 Ca1 O2 7_655 . 130.92(4)
V1 Ca1 O2 . . 66.86(4)
V1 Ca1 O2 1_554 . 122.64(4)
O1 Ca1 O2 6_556 . 119.84(5)
V2 Ca1 O2 4_546 . 119.39(5)
V2 Ca1 O2 5_566 . 58.63(4)
V1 Ca1 O2 6_557 . 64.17(4)
V2 Ca1 O2 . . 22.86(4)
V2 Ca1 O2 8_565 . 101.79(4)
V2 Ca1 O2 8_564 . 168.67(5)
V2 Ca1 O2 1_554 . 83.42(4)
O1 V1 O3 . 1_556 109.25(11)
O1 V1 O3 . 8_566 109.25(11)
O3 V1 O3 1_556 8_566 86.62(14)
O1 V1 O4 . 8_565 111.17(10)
O3 V1 O4 1_556 8_565 139.57(11)
O3 V1 O4 8_566 8_565 79.99(9)
O1 V1 O4 . . 111.17(11)
O3 V1 O4 1_556 . 79.99(9)
O3 V1 O4 8_566 . 139.57(11)
O4 V1 O4 8_565 . 85.93(14)
O1 V1 V2 . 8_565 110.66(2)
O3 V1 V2 1_556 8_565 121.56(8)
O3 V1 V2 8_566 8_565 40.51(7)
O4 V1 V2 8_565 8_565 40.26(7)
O4 V1 V2 . 8_565 120.82(7)
O1 V1 V2 . . 110.66(2)
O3 V1 V2 1_556 . 40.51(6)
O3 V1 V2 8_566 . 121.56(8)
O4 V1 V2 8_565 . 120.82(7)
O4 V1 V2 . . 40.26(7)
V2 V1 V2 8_565 . 138.69(4)
O1 V1 Ca1 . . 132.19(12)
O3 V1 Ca1 1_556 . 105.02(7)
O3 V1 Ca1 8_566 . 105.02(7)
O4 V1 Ca1 8_565 . 44.43(7)
O4 V1 Ca1 . . 44.43(7)
V2 V1 Ca1 8_565 . 76.436(19)
V2 V1 Ca1 . . 76.436(19)
O1 V1 Ca1 . 1_556 125.42(12)
O3 V1 Ca1 1_556 1_556 43.97(7)
O3 V1 Ca1 8_566 1_556 43.97(7)
O4 V1 Ca1 8_565 1_556 108.01(7)
O4 V1 Ca1 . 1_556 108.01(7)
V2 V1 Ca1 8_565 1_556 78.046(19)
V2 V1 Ca1 . 1_556 78.046(19)
Ca1 V1 Ca1 . 1_556 102.38(4)
O1 V1 Ca1 . 6_657 32.01(11)
O3 V1 Ca1 1_556 6_657 86.32(7)
O3 V1 Ca1 8_566 6_657 86.32(7)
O4 V1 Ca1 8_565 6_657 130.06(7)
O4 V1 Ca1 . 6_657 130.06(7)
V2 V1 Ca1 8_565 6_657 107.302(19)
V2 V1 Ca1 . 6_657 107.302(19)
Ca1 V1 Ca1 . 6_657 164.20(4)
Ca1 V1 Ca1 1_556 6_657 93.42(3)
O1 V1 Ca1 . 6_656 48.37(11)
O3 V1 Ca1 1_556 6_656 134.74(7)
O3 V1 Ca1 8_566 6_656 134.74(7)
O4 V1 Ca1 8_565 6_656 76.37(7)
O4 V1 Ca1 . 6_656 76.37(7)
V2 V1 Ca1 8_565 6_656 103.697(19)
V2 V1 Ca1 . 6_656 103.697(19)
Ca1 V1 Ca1 . 6_656 83.83(3)
Ca1 V1 Ca1 1_556 6_656 173.79(3)
Ca1 V1 Ca1 6_657 6_656 80.38(3)
O1 V1 Ca1 . 2_565 75.684(15)
O3 V1 Ca1 1_556 2_565 54.58(7)
O3 V1 Ca1 8_566 2_565 138.57(7)
O4 V1 Ca1 8_565 2_565 138.26(7)
O4 V1 Ca1 . 2_565 54.93(7)
V2 V1 Ca1 8_565 2_565 173.66(3)
V2 V1 Ca1 . 2_565 34.98(2)
Ca1 V1 Ca1 . 2_565 99.321(16)
Ca1 V1 Ca1 1_556 2_565 98.502(16)
Ca1 V1 Ca1 6_657 2_565 78.069(14)
Ca1 V1 Ca1 6_656 2_565 80.304(14)
O2 V2 O4 . 2_565 108.76(11)
O2 V2 O3 . 2_565 106.00(11)
O4 V2 O3 2_565 2_565 89.68(10)
O2 V2 O4 . . 112.41(12)
O4 V2 O4 2_565 . 138.77(5)
O3 V2 O4 2_565 . 81.27(10)
O2 V2 O3 . 1_556 114.71(12)
O4 V2 O3 2_565 1_556 81.10(10)
O3 V2 O3 2_565 1_556 139.11(5)
O4 V2 O3 . 1_556 80.08(9)
O2 V2 V2 . 2_565 120.58(8)
O4 V2 V2 2_565 2_565 40.52(7)
O3 V2 V2 2_565 2_565 118.48(8)
O4 V2 V2 . 2_565 111.53(7)
O3 V2 V2 1_556 2_565 40.63(7)
O2 V2 V2 . 2_564 114.20(8)
O4 V2 V2 2_565 2_564 120.66(7)
O3 V2 V2 2_565 2_564 40.82(7)
O4 V2 V2 . 2_564 40.50(7)
O3 V2 V2 1_556 2_564 113.42(7)
V2 V2 V2 2_565 2_564 125.21(5)
O2 V2 V1 . . 127.63(11)
O4 V2 V1 2_565 . 108.84(7)
O3 V2 V1 2_565 . 109.29(7)
O4 V2 V1 . . 40.53(6)
O3 V2 V1 1_556 . 40.33(7)
V2 V2 V1 2_565 . 72.53(3)
V2 V2 V1 2_564 . 74.13(3)
O2 V2 Ca1 . 2_565 118.00(11)
O4 V2 Ca1 2_565 2_565 44.38(7)
O3 V2 Ca1 2_565 2_565 45.47(7)
O4 V2 Ca1 . 2_565 113.23(7)
O3 V2 Ca1 1_556 2_565 112.53(7)
V2 V2 Ca1 2_565 2_565 76.62(3)
V2 V2 Ca1 2_564 2_565 79.22(3)
V1 V2 Ca1 . 2_565 114.35(3)
O2 V2 Ca1 . 5_566 23.16(10)
O4 V2 Ca1 2_565 5_566 95.44(7)
O3 V2 Ca1 2_565 5_566 87.43(7)
O4 V2 Ca1 . 5_566 123.95(7)
O3 V2 Ca1 1_556 5_566 132.88(7)
V2 V2 Ca1 2_565 5_566 121.88(3)
V2 V2 Ca1 2_564 5_566 108.59(3)
V1 V2 Ca1 . 5_566 150.10(3)
Ca1 V2 Ca1 2_565 5_566 95.13(2)
O2 V2 Ca1 . . 84.93(10)
O4 V2 Ca1 2_565 . 164.64(7)
O3 V2 Ca1 2_565 . 93.21(7)
O4 V2 Ca1 . . 27.90(7)
O3 V2 Ca1 1_556 . 86.89(7)
V2 V2 Ca1 2_565 . 126.52(4)
V2 V2 Ca1 2_564 . 56.07(3)
V1 V2 Ca1 . . 56.02(2)
Ca1 V2 Ca1 2_565 . 135.28(3)
Ca1 V2 Ca1 5_566 . 99.76(2)
O2 V2 Ca1 . 1_556 89.23(9)
O4 V2 Ca1 2_565 1_556 90.27(7)
O3 V2 Ca1 2_565 1_556 163.91(7)
O4 V2 Ca1 . 1_556 88.21(7)
O3 V2 Ca1 1_556 1_556 25.52(7)
V2 V2 Ca1 2_565 1_556 54.58(3)
V2 V2 Ca1 2_564 1_556 127.99(3)
V1 V2 Ca1 . 1_556 55.72(2)
Ca1 V2 Ca1 2_565 1_556 131.19(3)
Ca1 V2 Ca1 5_566 1_556 108.59(2)
Ca1 V2 Ca1 . 1_556 82.80(2)
V1 O1 Ca1 . 6_657 128.36(17)
V1 O1 Ca1 . 6_656 111.67(14)
Ca1 O1 Ca1 6_657 6_656 119.97(12)
V1 O1 Ca1 . 1_556 37.79(9)
Ca1 O1 Ca1 6_657 1_556 90.57(9)
Ca1 O1 Ca1 6_656 1_556 149.46(10)
V1 O1 Ca1 . . 32.75(9)
Ca1 O1 Ca1 6_657 . 161.11(12)
Ca1 O1 Ca1 6_656 . 78.92(6)
Ca1 O1 Ca1 1_556 . 70.54(6)
V2 O2 Ca1 . 5_566 141.14(16)
V2 O2 Ca1 . . 72.21(9)
Ca1 O2 Ca1 5_566 . 128.34(8)
V2 O2 Ca1 . 1_556 69.02(9)
Ca1 O2 Ca1 5_566 1_556 140.54(8)
Ca1 O2 Ca1 . 1_556 77.28(5)
V2 O2 Ca1 . 2_565 42.97(8)
Ca1 O2 Ca1 5_566 2_565 98.52(8)
Ca1 O2 Ca1 . 2_565 105.68(5)
Ca1 O2 Ca1 1_556 2_565 102.02(5)
V2 O3 V1 2_564 1_554 128.42(12)
V2 O3 V2 2_564 1_554 98.55(10)
V1 O3 V2 1_554 1_554 99.16(10)
V2 O3 Ca1 2_564 . 99.41(9)
V1 O3 Ca1 1_554 . 101.94(10)
V2 O3 Ca1 1_554 . 134.05(11)
V2 O3 Ca1 2_564 6_656 64.28(6)
V1 O3 Ca1 1_554 6_656 65.42(6)
V2 O3 Ca1 1_554 6_656 123.07(9)
Ca1 O3 Ca1 . 6_656 102.82(7)
V2 O3 Ca1 2_564 1_554 160.83(10)
V1 O3 Ca1 1_554 1_554 48.91(5)
V2 O3 Ca1 1_554 1_554 65.98(6)
Ca1 O3 Ca1 . 1_554 99.59(7)
Ca1 O3 Ca1 6_656 1_554 113.51(5)
V2 O3 Ca1 2_564 2_564 61.00(6)
V1 O3 Ca1 1_554 2_564 104.61(8)
V2 O3 Ca1 1_554 2_564 43.64(6)
Ca1 O3 Ca1 . 2_564 153.26(8)
Ca1 O3 Ca1 6_656 2_564 85.50(4)
Ca1 O3 Ca1 1_554 2_564 100.18(5)
V2 O4 V2 2_564 . 98.99(11)
V2 O4 V1 2_564 . 132.74(12)
V2 O4 V1 . . 99.20(10)
V2 O4 Ca1 2_564 . 100.72(9)
V2 O4 Ca1 . . 129.59(11)
V1 O4 Ca1 . . 100.39(10)
V2 O4 Ca1 2_564 6_656 58.08(6)
V2 O4 Ca1 . 6_656 132.37(9)
V1 O4 Ca1 . 6_656 77.67(7)
Ca1 O4 Ca1 . 6_656 97.14(7)
V2 O4 Ca1 2_564 1_556 161.94(10)
V2 O4 Ca1 . 1_556 65.66(6)
V1 O4 Ca1 . 1_556 47.07(6)
Ca1 O4 Ca1 . 1_556 96.66(7)
Ca1 O4 Ca1 6_656 1_556 124.58(5)
V2 O4 Ca1 2_564 2_565 64.00(7)
V2 O4 Ca1 . 2_565 43.25(6)
V1 O4 Ca1 . 2_565 104.13(8)
Ca1 O4 Ca1 . 2_565 155.33(8)
Ca1 O4 Ca1 6_656 2_565 90.74(4)
Ca1 O4 Ca1 1_556 2_565 97.99(5)
V2 O4 Ca1 2_564 5_566 90.34(7)
V2 O4 Ca1 . 5_566 37.42(5)
V1 O4 Ca1 . 5_566 128.27(8)
Ca1 O4 Ca1 . 5_566 96.60(6)
Ca1 O4 Ca1 6_656 5_566 147.40(5)
Ca1 O4 Ca1 1_556 5_566 82.76(4)
Ca1 O4 Ca1 2_565 5_566 65.84(3)

loop_
_geom_bond_atom_site_label_1
_geom_bond_atom_site_label_2
_geom_bond_site_symmetry_2
_geom_bond_distance
Ca1 O2 4_546 2.339(3)
Ca1 O2 5_566 2.339(3)
Ca1 O4 . 2.396(2)
Ca1 O4 8_565 2.396(2)
Ca1 O3 . 2.432(2)
Ca1 O3 8_565 2.432(2)
Ca1 O1 6_557 2.549(4)
Ca1 V2 2_564 3.3663(12)
Ca1 V2 7_655 3.3663(12)
Ca1 V1 . 3.3669(14)
Ca1 V1 1_554 3.4276(14)
Ca1 O1 6_556 3.539(3)
Ca1 V2 4_546 3.7321(12)
Ca1 V2 5_566 3.7321(12)
Ca1 V1 6_557 3.7710(15)
Ca1 V2 . 3.9470(10)
Ca1 V2 8_565 3.9470(10)
Ca1 V2 8_564 4.0581(11)
Ca1 V2 1_554 4.0581(11)
Ca1 O2 . 4.129(3)
V1 O1 . 1.616(4)
V1 O3 1_556 1.964(2)
V1 O3 8_566 1.964(2)
V1 O4 8_565 1.972(2)
V1 O4 . 1.972(2)
V1 V2 8_565 2.9955(9)
V1 V2 . 2.9955(9)
V1 Ca1 1_556 3.4276(14)
V1 Ca1 6_657 3.7710(15)
V1 Ca1 6_656 4.4000(16)
V1 Ca1 2_565 5.3499(12)
V2 O2 . 1.610(3)
V2 O4 2_565 1.960(2)
V2 O3 2_565 1.963(2)
V2 O4 . 1.961(2)
V2 O3 1_556 1.971(2)
V2 V2 2_565 2.9817(9)
V2 V2 2_564 2.9817(9)
V2 Ca1 2_565 3.3663(12)
V2 Ca1 5_566 3.7321(12)
V2 Ca1 1_556 4.0581(11)
O1 Ca1 6_657 2.549(4)
O1 Ca1 6_656 3.539(3)
O1 Ca1 1_556 4.559(4)
O2 Ca1 5_566 2.339(3)
O2 Ca1 1_556 4.346(3)
O2 Ca1 2_565 4.361(3)
O3 V2 2_564 1.963(2)
O3 V1 1_554 1.964(2)
O3 V2 1_554 1.971(2)
O3 Ca1 6_656 4.138(3)
O3 Ca1 1_554 4.315(3)
O3 Ca1 2_564 4.506(2)
O4 V2 2_564 1.960(2)
O4 Ca1 6_656 4.377(3)
O4 Ca1 1_556 4.452(2)
O4 Ca1 2_565 4.515(3)
O4 Ca1 5_566 5.094(2)
